data_7018322
loop_
_publ_author_name
'Bhargava, Suresh'
'Kitadai, Kunihiko'
'Masashi, Takahashi'
'Drumm, Daniel W.'
'Russo, Salvy P.'
'Yam, Vivian Wing-Wah'
'Lee, Terence Kwok-Ming'
'Wagler, J\"org'
'Mirzadeh, Nedaossadat'

_publ_section_title
;
 Synthesis and structures of cyclic gold complexes containing diphosphine
 ligands and luminescent properties of the high nuclearity species.
;
_journal_issue 16
_journal_name_full 'Dalton transactions (Cambridge, England : 2003)'
_journal_page_first 4789
_journal_page_last 4798
_journal_paper_doi 10.1039/c2dt11722c
_journal_volume 41
_journal_year 2012
_chemical_formula_moiety 'C78 H66 Au3 P6, 3(C F3 O3 S), 7(C H2 Cl2)'
_chemical_formula_sum 'C88 H80 Au3 Cl14 F9 O9 P6 S3'
_chemical_formula_weight 2821.71
_chemical_name_systematic
;
?
;
_space_group_IT_number 161
_symmetry_cell_setting trigonal
_symmetry_space_group_name_Hall 'R 3 -2"c'
_symmetry_space_group_name_H-M 'R 3 c :H'
_atom_sites_solution_hydrogens geom
_atom_sites_solution_primary direct
_atom_sites_solution_secondary difmap
_audit_creation_method SHELXL-97
_cell_angle_alpha 90.00
_cell_angle_beta 90.00
_cell_angle_gamma 120.00
_cell_formula_units_Z 6
_cell_length_a 19.9108(2)
_cell_length_b 19.9108(2)
_cell_length_c 39.4563(7)
_cell_measurement_reflns_used 9902
_cell_measurement_temperature 100(2)
_cell_measurement_theta_max 25.80
_cell_measurement_theta_min 2.38
_cell_volume 13546.4(3)
_computing_cell_refinement 'Bruker SMART'
_computing_data_collection 'Bruker SMART'
_computing_data_reduction 'Bruker SAINT'
_computing_molecular_graphics 'ORTEP32 (Farugia)'
_computing_publication_material 'Ciftab (Sheldrick)'
_computing_structure_refinement 'SHELXL-97 (Sheldrick, 1997)'
_computing_structure_solution 'SHELXS-97 (Sheldrick, 1990)'
_diffrn_ambient_temperature 100(2)
_diffrn_measured_fraction_theta_full 0.999
_diffrn_measured_fraction_theta_max 0.999
_diffrn_measurement_device_type 'CCD area detector'
_diffrn_measurement_method 'phi and omega scans'
_diffrn_radiation_monochromator graphite
_diffrn_radiation_source 'fine-focus sealed tube'
_diffrn_radiation_type MoK\a
_diffrn_radiation_wavelength 0.71073
_diffrn_reflns_av_R_equivalents 0.0555
_diffrn_reflns_av_sigmaI/netI 0.0275
_diffrn_reflns_limit_h_max 25
_diffrn_reflns_limit_h_min -26
_diffrn_reflns_limit_k_max 26
_diffrn_reflns_limit_k_min -25
_diffrn_reflns_limit_l_max 52
_diffrn_reflns_limit_l_min -52
_diffrn_reflns_number 77102
_diffrn_reflns_theta_full 28.00
_diffrn_reflns_theta_max 28.00
_diffrn_reflns_theta_min 2.57
_exptl_absorpt_coefficient_mu 5.531
_exptl_absorpt_correction_T_max 0.5566
_exptl_absorpt_correction_T_min 0.4741
_exptl_absorpt_correction_type multi-scan
_exptl_absorpt_process_details SADABS
_exptl_crystal_colour colorless
_exptl_crystal_density_diffrn 2.075
_exptl_crystal_density_method 'not measured'
_exptl_crystal_description piece
_exptl_crystal_F_000 8244
_exptl_crystal_size_max 0.25
_exptl_crystal_size_mid 0.18
_exptl_crystal_size_min 0.12
_refine_diff_density_max 0.730
_refine_diff_density_min -0.401
_refine_diff_density_rms 0.089
_refine_ls_abs_structure_details 'Flack H D (1983), Acta Cryst. A39, 876-881'
_refine_ls_abs_structure_Flack 0.00(8)
_refine_ls_extinction_method none
_refine_ls_goodness_of_fit_ref 1.047
_refine_ls_hydrogen_treatment constr
_refine_ls_matrix_type full
_refine_ls_number_parameters 311
_refine_ls_number_reflns 7265
_refine_ls_number_restraints 1
_refine_ls_restrained_S_all 1.047
_refine_ls_R_factor_all 0.0276
_refine_ls_R_factor_gt 0.0256
_refine_ls_shift/su_max 0.001
_refine_ls_shift/su_mean 0.000
_refine_ls_structure_factor_coef Fsqd
_refine_ls_weighting_details 'calc w=1/[\s^2^(Fo^2^)+(0.0395P)^2^+0.0000P] where P=(Fo^2^+2Fc^2^)/3'
_refine_ls_weighting_scheme calc
_refine_ls_wR_factor_gt 0.0618
_refine_ls_wR_factor_ref 0.0626
_reflns_number_gt 6920
_reflns_number_total 7265
_reflns_threshold_expression >2sigma(I)
_cod_data_source_file c2dt11722c.txt
_cod_data_source_block compound_1_1
_cod_original_sg_symbol_Hall ' R 3 -2"c '
_cod_original_sg_symbol_H-M R3c
_cod_database_code 7018322

loop_
_symmetry_equiv_pos_as_xyz
'x, y, z'
'-y, x-y, z'
'-x+y, -x, z'
'-y, -x, z+1/2'
'-x+y, y, z+1/2'
'x, x-y, z+1/2'
'x+2/3, y+1/3, z+1/3'
'-y+2/3, x-y+1/3, z+1/3'
'-x+y+2/3, -x+1/3, z+1/3'
'-y+2/3, -x+1/3, z+5/6'
'-x+y+2/3, y+1/3, z+5/6'
'x+2/3, x-y+1/3, z+5/6'
'x+1/3, y+2/3, z+2/3'
'-y+1/3, x-y+2/3, z+2/3'
'-x+y+1/3, -x+2/3, z+2/3'
'-y+1/3, -x+2/3, z+7/6'
'-x+y+1/3, y+2/3, z+7/6'
'x+1/3, x-y+2/3, z+7/6'

loop_
_atom_site_label
_atom_site_type_symbol
_atom_site_fract_x
_atom_site_fract_y
_atom_site_fract_z
_atom_site_U_iso_or_equiv
_atom_site_adp_type
_atom_site_occupancy
_atom_site_symmetry_multiplicity
_atom_site_calc_flag
_atom_site_refinement_flags
Au1 Au 0.206037(8) 0.066111(9) 0.137112(4) 0.02628(5) Uani 1 1 d .
P1 P 0.25615(6) 0.19412(7) 0.15112(3) 0.0288(2) Uani 1 1 d .
P2 P 0.05888(6) 0.22613(6) 0.12018(3) 0.0251(2) Uani 1 1 d .
C1 C 0.2867(3) 0.2189(3) 0.19457(13) 0.0320(10) Uani 1 1 d .
C2 C 0.3655(4) 0.2579(5) 0.2042(2) 0.078(3) Uani 1 1 d .
H2 H 0.4049 0.2717 0.1877 0.094 Uiso 1 1 calc R
C3 C 0.3848(4) 0.2757(5) 0.23768(18) 0.072(2) Uani 1 1 d .
H3 H 0.4377 0.3042 0.2443 0.086 Uiso 1 1 calc R
C4 C 0.3281(4) 0.2526(4) 0.26119(16) 0.0571(17) Uani 1 1 d .
H4 H 0.3418 0.2642 0.2844 0.068 Uiso 1 1 calc R
C5 C 0.2531(4) 0.2135(4) 0.25248(15) 0.0532(15) Uani 1 1 d .
H5 H 0.2145 0.1978 0.2696 0.064 Uiso 1 1 calc R
C6 C 0.2310(3) 0.1959(3) 0.21915(14) 0.0454(13) Uani 1 1 d .
H6 H 0.1776 0.1679 0.2133 0.054 Uiso 1 1 calc R
C7 C 0.3390(3) 0.2551(3) 0.12404(13) 0.0396(11) Uani 1 1 d .
C8 C 0.3873(4) 0.2308(4) 0.1136(2) 0.083(3) Uani 1 1 d .
H8 H 0.3763 0.1808 0.1209 0.100 Uiso 1 1 calc R
C9 C 0.4516(5) 0.2715(5) 0.0933(3) 0.099(4) Uani 1 1 d .
H9 H 0.4841 0.2516 0.0866 0.119 Uiso 1 1 calc R
C10 C 0.4648(4) 0.3446(5) 0.0834(2) 0.074(2) Uani 1 1 d .
H10 H 0.5099 0.3768 0.0705 0.089 Uiso 1 1 calc R
C11 C 0.4153(3) 0.3727(4) 0.09158(16) 0.0559(17) Uani 1 1 d .
H11 H 0.4235 0.4208 0.0830 0.067 Uiso 1 1 calc R
C12 C 0.3523(4) 0.3264(3) 0.11323(14) 0.0485(14) Uani 1 1 d .
H12 H 0.3187 0.3447 0.1204 0.058 Uiso 1 1 calc R
C13 C 0.1892(3) 0.2282(3) 0.14570(11) 0.0299(9) Uani 1 1 d .
H13 H 0.2001 0.2756 0.1562 0.036 Uiso 1 1 calc R
C14 C 0.1255(2) 0.1904(3) 0.12782(11) 0.0265(9) Uani 1 1 d .
H14 H 0.1135 0.1418 0.1184 0.032 Uiso 1 1 calc R
C15 C 0.0993(3) 0.3166(3) 0.14368(12) 0.0322(10) Uani 1 1 d .
C16 C 0.0828(5) 0.3118(4) 0.17675(17) 0.092(3) Uani 1 1 d .
H16 H 0.0466 0.2629 0.1861 0.111 Uiso 1 1 calc R
C17 C 0.1171(5) 0.3766(5) 0.1980(2) 0.102(4) Uani 1 1 d .
H17 H 0.1065 0.3715 0.2217 0.122 Uiso 1 1 calc R
C18 C 0.1662(4) 0.4472(4) 0.1840(2) 0.068(2) Uani 1 1 d .
H18 H 0.1880 0.4926 0.1977 0.081 Uiso 1 1 calc R
C19 C 0.1837(4) 0.4525(4) 0.1506(2) 0.065(2) Uani 1 1 d .
H19 H 0.2183 0.5019 0.1411 0.077 Uiso 1 1 calc R
C20 C 0.1524(4) 0.3878(3) 0.13012(16) 0.0513(15) Uani 1 1 d .
H20 H 0.1671 0.3920 0.1070 0.062 Uiso 1 1 calc R
C21 C 0.0700(3) 0.2467(3) 0.07550(12) 0.0274(9) Uani 1 1 d .
C22 C 0.1444(3) 0.2834(3) 0.06034(15) 0.0490(13) Uani 1 1 d .
H22 H 0.1891 0.2988 0.0740 0.059 Uiso 1 1 calc R
C23 C 0.1527(4) 0.2971(4) 0.02566(14) 0.0580(17) Uani 1 1 d .
H23 H 0.2026 0.3206 0.0154 0.070 Uiso 1 1 calc R
C24 C 0.0885(4) 0.2762(4) 0.00656(17) 0.0599(18) Uani 1 1 d .
H24 H 0.0939 0.2868 -0.0171 0.072 Uiso 1 1 calc R
C25 C 0.0151(3) 0.2399(4) 0.02094(14) 0.0510(15) Uani 1 1 d .
H25 H -0.0292 0.2246 0.0070 0.061 Uiso 1 1 calc R
C26 C 0.0059(3) 0.2258(3) 0.05551(13) 0.0376(11) Uani 1 1 d .
H26 H -0.0443 0.2018 0.0653 0.045 Uiso 1 1 calc R
S1 S 0.0000 0.0000 0.19631(6) 0.0419(5) Uani 1 3 d S
F1 F 0.06902(18) 0.05220(19) 0.25488(9) 0.0501(8) Uani 1 1 d .
C27 C 0.0000 0.0000 0.2417(2) 0.0384(19) Uani 1 3 d S
O1 O 0.0623(3) -0.0131(3) 0.18810(12) 0.0649(13) Uani 1 1 d .
S2 S 0.3333 0.6667 0.24044(5) 0.0252(4) Uani 1 3 d S
F2 F 0.37656(19) 0.73811(19) 0.18156(8) 0.0508(8) Uani 1 1 d .
O2 O 0.2957(2) 0.58525(18) 0.24842(9) 0.0364(8) Uani 1 1 d .
C28 C 0.3333 0.6667 0.1938(2) 0.0367(19) Uani 1 3 d S

loop_
_atom_site_aniso_label
_atom_site_aniso_U_11
_atom_site_aniso_U_22
_atom_site_aniso_U_33
_atom_site_aniso_U_23
_atom_site_aniso_U_13
_atom_site_aniso_U_12
Au1 0.02120(8) 0.02209(8) 0.03474(7) -0.00220(6) -0.00364(7) 0.01021(7)
P1 0.0183(5) 0.0242(6) 0.0408(6) -0.0063(5) -0.0054(4) 0.0083(4)
P2 0.0212(5) 0.0217(5) 0.0327(6) -0.0060(4) -0.0013(4) 0.0109(4)
C1 0.030(2) 0.024(2) 0.046(3) -0.0058(19) -0.0096(19) 0.0163(19)
C2 0.032(3) 0.121(7) 0.081(5) -0.054(5) -0.027(3) 0.038(4)
C3 0.046(4) 0.114(6) 0.069(4) -0.056(4) -0.036(3) 0.050(4)
C4 0.080(5) 0.060(4) 0.049(3) -0.029(3) -0.039(3) 0.047(4)
C5 0.061(4) 0.042(3) 0.044(3) 0.001(2) -0.007(3) 0.017(3)
C6 0.040(3) 0.030(3) 0.045(3) 0.001(2) -0.012(2) 0.001(2)
C7 0.026(2) 0.034(3) 0.048(3) -0.010(2) 0.003(2) 0.007(2)
C8 0.038(4) 0.063(4) 0.153(8) 0.037(5) 0.041(4) 0.029(3)
C9 0.052(5) 0.072(6) 0.172(11) 0.035(6) 0.055(5) 0.030(4)
C10 0.041(4) 0.062(4) 0.087(5) -0.009(4) 0.027(3) 0.003(3)
C11 0.043(3) 0.043(3) 0.055(3) -0.019(3) 0.014(3) 0.002(3)
C12 0.053(3) 0.031(3) 0.043(3) -0.015(2) 0.017(2) 0.007(2)
C13 0.030(2) 0.034(2) 0.032(2) -0.0035(18) -0.0050(18) 0.020(2)
C14 0.024(2) 0.020(2) 0.031(2) -0.0010(16) 0.0046(17) 0.0074(16)
C15 0.024(2) 0.033(2) 0.041(3) -0.0115(19) 0.0006(18) 0.0152(19)
C16 0.102(6) 0.048(4) 0.057(4) -0.026(3) 0.045(4) -0.014(4)
C17 0.094(6) 0.071(5) 0.077(5) -0.053(4) 0.037(5) -0.007(4)
C18 0.050(4) 0.047(4) 0.096(6) -0.039(4) -0.008(4) 0.017(3)
C19 0.074(5) 0.032(3) 0.074(5) -0.015(3) -0.014(4) 0.017(3)
C20 0.065(4) 0.025(3) 0.060(4) -0.007(2) -0.018(3) 0.020(3)
C21 0.027(2) 0.019(2) 0.040(2) -0.0015(17) -0.0007(18) 0.0144(17)
C22 0.036(3) 0.062(4) 0.052(3) 0.008(3) 0.000(2) 0.027(3)
C23 0.061(4) 0.080(5) 0.039(3) 0.023(3) 0.018(3) 0.039(4)
C24 0.054(4) 0.090(5) 0.050(3) 0.034(3) 0.011(3) 0.046(4)
C25 0.043(3) 0.068(4) 0.042(3) 0.013(3) -0.011(2) 0.028(3)
C26 0.028(2) 0.033(3) 0.048(3) 0.008(2) -0.005(2) 0.013(2)
S1 0.0393(7) 0.0393(7) 0.0469(13) 0.000 0.000 0.0197(4)
F1 0.0362(17) 0.0464(19) 0.064(2) -0.0085(16) -0.0087(15) 0.0177(15)
C27 0.038(3) 0.038(3) 0.040(5) 0.000 0.000 0.0189(14)
O1 0.063(3) 0.077(3) 0.061(3) -0.007(2) 0.017(2) 0.040(3)
S2 0.0209(5) 0.0209(5) 0.0340(9) 0.000 0.000 0.0104(3)
F2 0.0440(19) 0.0484(19) 0.0528(19) 0.0108(15) 0.0013(15) 0.0177(16)
O2 0.0336(18) 0.0249(16) 0.049(2) 0.0066(14) 0.0138(15) 0.0132(14)
C28 0.028(3) 0.028(3) 0.053(5) 0.000 0.000 0.0142(13)

loop_
_atom_type_symbol
_atom_type_description
_atom_type_scat_dispersion_real
_atom_type_scat_dispersion_imag
_atom_type_scat_source
C C 0.0033 0.0016 'International Tables Vol C Tables 4.2.6.8 and 6.1.1.4'
H H 0.0000 0.0000 'International Tables Vol C Tables 4.2.6.8 and 6.1.1.4'
O O 0.0106 0.0060 'International Tables Vol C Tables 4.2.6.8 and 6.1.1.4'
F F 0.0171 0.0103 'International Tables Vol C Tables 4.2.6.8 and 6.1.1.4'
P P 0.1023 0.0942 'International Tables Vol C Tables 4.2.6.8 and 6.1.1.4'
S S 0.1246 0.1234 'International Tables Vol C Tables 4.2.6.8 and 6.1.1.4'
Au Au -2.0133 8.8022 'International Tables Vol C Tables 4.2.6.8 and 6.1.1.4'
Cl Cl 0.1484 0.1585 'International Tables Vol C Tables 4.2.6.8 and 6.1.1.4'

loop_
_geom_angle_atom_site_label_1
_geom_angle_atom_site_label_2
_geom_angle_atom_site_label_3
_geom_angle
_geom_angle_site_symmetry_1
_geom_angle_site_symmetry_3
P1 Au1 P2 174.20(4) . 3
C13 P1 C1 102.9(2) . .
C13 P1 C7 105.9(2) . .
C1 P1 C7 107.8(2) . .
C13 P1 Au1 113.64(16) . .
C1 P1 Au1 115.65(15) . .
C7 P1 Au1 110.17(17) . .
C21 P2 C14 102.8(2) . .
C21 P2 C15 109.3(2) . .
C14 P2 C15 104.8(2) . .
C21 P2 Au1 114.68(15) . 2
C14 P2 Au1 112.83(14) . 2
C15 P2 Au1 111.60(15) . 2
C6 C1 C2 119.0(5) . .
C6 C1 P1 118.4(4) . .
C2 C1 P1 122.5(5) . .
C3 C2 C1 119.5(7) . .
C3 C2 H2 120.2 . .
C1 C2 H2 120.2 . .
C4 C3 C2 119.7(6) . .
C4 C3 H3 120.2 . .
C2 C3 H3 120.2 . .
C5 C4 C3 121.4(6) . .
C5 C4 H4 119.3 . .
C3 C4 H4 119.3 . .
C4 C5 C6 121.0(6) . .
C4 C5 H5 119.5 . .
C6 C5 H5 119.5 . .
C1 C6 C5 119.4(5) . .
C1 C6 H6 120.3 . .
C5 C6 H6 120.3 . .
C8 C7 C12 118.4(5) . .
C8 C7 P1 120.8(5) . .
C12 C7 P1 120.8(4) . .
C7 C8 C9 126.1(7) . .
C7 C8 H8 117.0 . .
C9 C8 H8 117.0 . .
C8 C9 C10 114.2(7) . .
C8 C9 H9 122.9 . .
C10 C9 H9 122.9 . .
C11 C10 C9 123.4(6) . .
C11 C10 H10 118.3 . .
C9 C10 H10 118.3 . .
C10 C11 C12 117.0(7) . .
C10 C11 H11 121.5 . .
C12 C11 H11 121.5 . .
C7 C12 C11 120.7(6) . .
C7 C12 H12 119.6 . .
C11 C12 H12 119.6 . .
C14 C13 P1 122.6(4) . .
C14 C13 H13 118.7 . .
P1 C13 H13 118.7 . .
C13 C14 P2 123.4(3) . .
C13 C14 H14 118.3 . .
P2 C14 H14 118.3 . .
C16 C15 C20 119.0(5) . .
C16 C15 P2 117.1(4) . .
C20 C15 P2 123.4(4) . .
C15 C16 C17 122.1(7) . .
C15 C16 H16 118.9 . .
C17 C16 H16 118.9 . .
C18 C17 C16 118.4(7) . .
C18 C17 H17 120.8 . .
C16 C17 H17 120.8 . .
C19 C18 C17 119.9(6) . .
C19 C18 H18 120.1 . .
C17 C18 H18 120.1 . .
C18 C19 C20 121.3(7) . .
C18 C19 H19 119.4 . .
C20 C19 H19 119.4 . .
C19 C20 C15 119.2(6) . .
C19 C20 H20 120.4 . .
C15 C20 H20 120.4 . .
C26 C21 C22 119.1(5) . .
C26 C21 P2 120.3(4) . .
C22 C21 P2 120.6(4) . .
C23 C22 C21 120.5(5) . .
C23 C22 H22 119.7 . .
C21 C22 H22 119.7 . .
C24 C23 C22 119.0(6) . .
C24 C23 H23 120.5 . .
C22 C23 H23 120.5 . .
C23 C24 C25 121.2(6) . .
C23 C24 H24 119.4 . .
C25 C24 H24 119.4 . .
C26 C25 C24 120.4(5) . .
C26 C25 H25 119.8 . .
C24 C25 H25 119.8 . .
C21 C26 C25 119.7(5) . .
C21 C26 H26 120.1 . .
C25 C26 H26 120.1 . .
O1 S1 O1 115.01(16) . 3
O1 S1 O1 115.01(16) . 2
O1 S1 O1 115.01(16) 3 2
O1 S1 C27 103.1(2) . .
O1 S1 C27 103.1(2) 3 .
O1 S1 C27 103.1(2) 2 .
F1 C27 F1 106.0(4) 3 .
F1 C27 F1 106.0(4) 3 2
F1 C27 F1 106.0(4) . 2
F1 C27 S1 112.8(4) 3 .
F1 C27 S1 112.8(4) . .
F1 C27 S1 112.8(4) 2 .
O2 S2 O2 115.36(11) 3_565 2_665
O2 S2 O2 115.36(11) 3_565 .
O2 S2 O2 115.36(11) 2_665 .
O2 S2 C28 102.63(16) 3_565 .
O2 S2 C28 102.63(16) 2_665 .
O2 S2 C28 102.63(16) . .
F2 C28 F2 107.6(4) 2_665 .
F2 C28 F2 107.6(4) 2_665 3_565
F2 C28 F2 107.6(4) . 3_565
F2 C28 S2 111.3(4) 2_665 .
F2 C28 S2 111.3(4) . .
F2 C28 S2 111.3(4) 3_565 .

loop_
_geom_bond_atom_site_label_1
_geom_bond_atom_site_label_2
_geom_bond_distance
_geom_bond_site_symmetry_2
Au1 P1 2.2923(11) .
Au1 P2 2.3054(11) 3
P1 C13 1.786(4) .
P1 C1 1.803(5) .
P1 C7 1.826(5) .
P2 C21 1.798(5) .
P2 C14 1.816(4) .
P2 C15 1.818(4) .
C1 C6 1.368(7) .
C1 C2 1.412(7) .
C2 C3 1.370(10) .
C2 H2 0.9500 .
C3 C4 1.351(10) .
C3 H3 0.9500 .
C4 C5 1.339(9) .
C4 H4 0.9500 .
C5 C6 1.376(8) .
C5 H5 0.9500 .
C6 H6 0.9500 .
C7 C8 1.341(8) .
C7 C12 1.375(8) .
C8 C9 1.377(10) .
C8 H8 0.9500 .
C9 C10 1.401(12) .
C9 H9 0.9500 .
C10 C11 1.393(10) .
C10 H10 0.9500 .
C11 C12 1.413(8) .
C11 H11 0.9500 .
C12 H12 0.9500 .
C13 C14 1.311(6) .
C13 H13 0.9500 .
C14 H14 0.9500 .
C15 C16 1.337(8) .
C15 C20 1.384(7) .
C16 C17 1.397(8) .
C16 H16 0.9500 .
C17 C18 1.366(11) .
C17 H17 0.9500 .
C18 C19 1.355(11) .
C18 H18 0.9500 .
C19 C20 1.378(8) .
C19 H19 0.9500 .
C20 H20 0.9500 .
C21 C26 1.375(6) .
C21 C22 1.416(7) .
C22 C23 1.389(7) .
C22 H22 0.9500 .
C23 C24 1.358(9) .
C23 H23 0.9500 .
C24 C25 1.387(9) .
C24 H24 0.9500 .
C25 C26 1.386(7) .
C25 H25 0.9500 .
C26 H26 0.9500 .
S1 O1 1.427(5) .
S1 C27 1.790(9) .
F1 C27 1.346(5) .
S2 O2 1.440(3) .
S2 C28 1.840(9) .
F2 C28 1.332(5) .

loop_
_geom_torsion_atom_site_label_1
_geom_torsion_atom_site_label_2
_geom_torsion_atom_site_label_3
_geom_torsion_atom_site_label_4
_geom_torsion
_geom_torsion_site_symmetry_1
_geom_torsion_site_symmetry_4
C13 P1 C1 C6 51.9(4) . .
C7 P1 C1 C6 163.6(4) . .
Au1 P1 C1 C6 -72.6(4) . .
C13 P1 C1 C2 -131.0(5) . .
C7 P1 C1 C2 -19.3(6) . .
Au1 P1 C1 C2 104.5(5) . .
C6 C1 C2 C3 -3.6(11) . .
P1 C1 C2 C3 179.3(6) . .
C1 C2 C3 C4 3.1(13) . .
C2 C3 C4 C5 -1.2(12) . .
C3 C4 C5 C6 -0.2(10) . .
C2 C1 C6 C5 2.2(9) . .
P1 C1 C6 C5 179.4(4) . .
C4 C5 C6 C1 -0.3(9) . .
C13 P1 C7 C8 -158.3(6) . .
C1 P1 C7 C8 92.0(6) . .
Au1 P1 C7 C8 -35.0(7) . .
C13 P1 C7 C12 20.2(5) . .
C1 P1 C7 C12 -89.4(5) . .
Au1 P1 C7 C12 143.5(4) . .
C12 C7 C8 C9 1.6(14) . .
P1 C7 C8 C9 -179.8(9) . .
C7 C8 C9 C10 0.0(17) . .
C8 C9 C10 C11 -3.6(16) . .
C9 C10 C11 C12 5.2(12) . .
C8 C7 C12 C11 0.2(9) . .
P1 C7 C12 C11 -178.4(4) . .
C10 C11 C12 C7 -3.4(9) . .
C1 P1 C13 C14 -141.8(4) . .
C7 P1 C13 C14 105.2(4) . .
Au1 P1 C13 C14 -15.9(5) . .
P1 C13 C14 P2 -176.8(2) . .
C21 P2 C14 C13 111.7(4) . .
C15 P2 C14 C13 -2.6(5) . .
Au1 P2 C14 C13 -124.2(4) 2 .
C21 P2 C15 C16 167.4(6) . .
C14 P2 C15 C16 -83.0(6) . .
Au1 P2 C15 C16 39.4(6) 2 .
C21 P2 C15 C20 -20.3(5) . .
C14 P2 C15 C20 89.3(5) . .
Au1 P2 C15 C20 -148.2(4) 2 .
C20 C15 C16 C17 0.5(14) . .
P2 C15 C16 C17 173.2(9) . .
C15 C16 C17 C18 3.1(17) . .
C16 C17 C18 C19 -3.5(15) . .
C17 C18 C19 C20 0.5(13) . .
C18 C19 C20 C15 3.0(10) . .
C16 C15 C20 C19 -3.5(10) . .
P2 C15 C20 C19 -175.7(5) . .
C14 P2 C21 C26 136.7(4) . .
C15 P2 C21 C26 -112.4(4) . .
Au1 P2 C21 C26 13.9(4) 2 .
C14 P2 C21 C22 -42.2(4) . .
C15 P2 C21 C22 68.7(4) . .
Au1 P2 C21 C22 -165.1(4) 2 .
C26 C21 C22 C23 -1.0(8) . .
P2 C21 C22 C23 177.9(5) . .
C21 C22 C23 C24 1.4(10) . .
C22 C23 C24 C25 -1.8(11) . .
C23 C24 C25 C26 1.7(11) . .
C22 C21 C26 C25 0.9(8) . .
P2 C21 C26 C25 -178.1(4) . .
C24 C25 C26 C21 -1.2(9) . .
O1 S1 C27 F1 -64.1(3) . 3
O1 S1 C27 F1 55.9(3) 3 3
O1 S1 C27 F1 175.9(3) 2 3
O1 S1 C27 F1 55.9(3) . .
O1 S1 C27 F1 175.9(3) 3 .
O1 S1 C27 F1 -64.1(3) 2 .
O1 S1 C27 F1 175.9(3) . 2
O1 S1 C27 F1 -64.1(3) 3 2
O1 S1 C27 F1 55.9(3) 2 2
O2 S2 C28 F2 -50.6(2) 3_565 2_665
O2 S2 C28 F2 -170.6(2) 2_665 2_665
O2 S2 C28 F2 69.4(2) . 2_665
O2 S2 C28 F2 69.4(2) 3_565 .
O2 S2 C28 F2 -50.6(2) 2_665 .
O2 S2 C28 F2 -170.6(2) . .
O2 S2 C28 F2 -170.6(2) 3_565 3_565
O2 S2 C28 F2 69.4(2) 2_665 3_565
O2 S2 C28 F2 -50.6(2) . 3_565
